data_2203024
loop_
_publ_author_name
'G. Usha'
'S. Selvanayagam'
'M. Yogavel'
'D. Velmurugan'
'A. Amalraj'
'R. Raghunathan'
'S. Shanmuga Sundara Raj'
'H.-K. Fun'

_publ_section_title 2-Benzoyl-3-cyclohexyl-4-(<i>p</i>-methoxyphenyl)-5-phenylpyrrolidine-3-spiro-3'-chroman-4'-one
_journal_issue 10
_journal_name_full 'Acta Crystallographica Section E'
_journal_page_first o1572
_journal_page_last o1574
_journal_paper_doi 10.1107/S1600536803020944
_journal_volume 59
_journal_year 2003
_chemical_formula_iupac 'C38 H37 N O4'
_chemical_formula_moiety 'C38 H37 N O4'
_chemical_formula_sum 'C38 H37 N O4'
_chemical_formula_weight 571.69
_chemical_name_systematic
;
2-Benzoyl-3-cyclohexyl-4-(p-methoxyphenyl)-5-phenylpyrrolidine-3-spiro-
3'-chroman-4'-one
;
_space_group_IT_number 19
_symmetry_cell_setting orthorhombic
_symmetry_space_group_name_Hall 'P 2ac 2ab'
_symmetry_space_group_name_H-M 'P 21 21 21'
_atom_sites_solution_hydrogens geom
_atom_sites_solution_primary direct
_atom_sites_solution_secondary difmap
_audit_creation_method SHELXL-97
_cell_angle_alpha 90.00
_cell_angle_beta 90.00
_cell_angle_gamma 90.00
_cell_formula_units_Z 8
_cell_length_a 11.8945(3)
_cell_length_b 19.2698(4)
_cell_length_c 27.0279(6)
_cell_measurement_reflns_used 24284
_cell_measurement_temperature 293(2)
_cell_measurement_theta_max 28.2
_cell_measurement_theta_min 2.0
_cell_volume 6194.9(2)
_computing_cell_refinement 'SAINT (Siemens, 1996)'
_computing_data_collection 'SMART (Siemens, 1996)'
_computing_data_reduction SAINT
_computing_molecular_graphics
;
'ORTEP-3 (Farrugia, 1997) and PLATON (Spek, 1990)'
;
_computing_publication_material 'SHELXL97 and PARST (Nardelli, 1995)'
_computing_structure_refinement 'SHELXL97 (Sheldrick, 1997)'
_computing_structure_solution 'SHELXS97 (Sheldrick, 1997)'
_diffrn_ambient_temperature 293(2)
_diffrn_measured_fraction_theta_full 0.994
_diffrn_measured_fraction_theta_max 0.994
_diffrn_measurement_device_type
;
Siemens SMART CCD area-detector
;
_diffrn_measurement_method \w
_diffrn_radiation_monochromator graphite
_diffrn_radiation_source 'fine-focus sealed tube'
_diffrn_radiation_type MoK\a
_diffrn_radiation_wavelength 0.71073
_diffrn_reflns_av_R_equivalents 0.037
_diffrn_reflns_av_sigmaI/netI 0.029
_diffrn_reflns_limit_h_max 15
_diffrn_reflns_limit_h_min -10
_diffrn_reflns_limit_k_max 23
_diffrn_reflns_limit_k_min -25
_diffrn_reflns_limit_l_max 32
_diffrn_reflns_limit_l_min -35
_diffrn_reflns_number 42360
_diffrn_reflns_theta_full 28.3
_diffrn_reflns_theta_max 28.3
_diffrn_reflns_theta_min 1.8
_diffrn_standards_decay_% 0
_diffrn_standards_interval_count 0
_diffrn_standards_number 0
_exptl_absorpt_coefficient_mu 0.08
_exptl_absorpt_correction_type none
_exptl_crystal_colour yellow
_exptl_crystal_density_diffrn 1.226
_exptl_crystal_density_method 'not measured'
_exptl_crystal_description block
_exptl_crystal_F_000 2432
_exptl_crystal_size_max 0.24
_exptl_crystal_size_mid 0.20
_exptl_crystal_size_min 0.16
_refine_diff_density_max 0.28
_refine_diff_density_min -0.17
_refine_ls_extinction_method none
_refine_ls_goodness_of_fit_ref 1.07
_refine_ls_hydrogen_treatment constr
_refine_ls_matrix_type full
_refine_ls_number_parameters 775
_refine_ls_number_reflns 8348
_refine_ls_number_restraints 0
_refine_ls_restrained_S_all 1.07
_refine_ls_R_factor_all 0.069
_refine_ls_R_factor_gt 0.047
_refine_ls_shift/su_max 0.000
_refine_ls_shift/su_mean 0.001
_refine_ls_structure_factor_coef Fsqd
_refine_ls_weighting_details 'calc w = 1/[\s^2^(Fo^2^)+(0.0668P)^2^+1.0304P] where P = (Fo^2^+2Fc^2^)/3'
_refine_ls_weighting_scheme calc
_refine_ls_wR_factor_gt 0.117
_refine_ls_wR_factor_ref 0.137
_reflns_number_gt 6500
_reflns_number_total 8348
_reflns_threshold_expression I>\2s(I)
_cod_data_source_file ya6175.cif
_cod_data_source_block I
_cod_database_code 2203024
_cod_database_fobs_code 2203024

loop_
_symmetry_equiv_pos_as_xyz
'x, y, z'
'-x+1/2, -y, z+1/2'
'-x, y+1/2, -z+1/2'
'x+1/2, -y+1/2, -z'

loop_
_atom_site_label
_atom_site_fract_x
_atom_site_fract_y
_atom_site_fract_z
_atom_site_U_iso_or_equiv
_atom_site_adp_type
_atom_site_calc_flag
_atom_site_refinement_flags
_atom_site_occupancy
_atom_site_disorder_assembly
_atom_site_disorder_group
_atom_site_type_symbol
N1A 0.69144(18) 0.99116(11) 0.14794(8) 0.0401(5) Uani d . 1 . . N
C2A 0.7928(2) 0.97466(14) 0.17615(9) 0.0395(5) Uani d . 1 . . C
H2A 0.8178 1.0154 0.1948 0.047 Uiso calc R 1 . . H
C3A 0.7509(2) 0.91714(13) 0.21220(9) 0.0389(5) Uani d . 1 . . C
H3A 0.7606 0.8730 0.1947 0.047 Uiso calc R 1 . . H
C4A 0.6214(2) 0.92842(13) 0.21707(9) 0.0383(5) Uani d . 1 . . C
C5A 0.5950(2) 0.99122(13) 0.18158(9) 0.0393(5) Uani d . 1 . . C
H5A 0.5262 0.9815 0.1629 0.047 Uiso calc R 1 . . H
C6A 0.6995(3) 1.04323(15) 0.10778(11) 0.0498(7) Uani d . 1 . . C
H6A 0.7442 1.0210 0.0818 0.060 Uiso calc R 1 . . H
C7A 0.7601(4) 1.1100(2) 0.11947(16) 0.0844(13) Uani d . 1 . . C
H7A1 0.8327 1.0997 0.1341 0.101 Uiso calc R 1 . . H
H7A2 0.7167 1.1366 0.1432 0.101 Uiso calc R 1 . . H
C8A 0.7767(5) 1.1529(2) 0.07165(18) 0.0992(16) Uani d . 1 . . C
H8A1 0.8123 1.1968 0.0798 0.119 Uiso calc R 1 . . H
H8A2 0.8260 1.1280 0.0493 0.119 Uiso calc R 1 . . H
C9A 0.6649(5) 1.1667(2) 0.04613(19) 0.0961(15) Uani d . 1 . . C
H9A1 0.6197 1.1971 0.0667 0.115 Uiso calc R 1 . . H
H9A2 0.6785 1.1902 0.0150 0.115 Uiso calc R 1 . . H
C10A 0.6018(4) 1.1015(2) 0.03669(15) 0.0824(12) Uani d . 1 . . C
H10A 0.6419 1.0740 0.0124 0.099 Uiso calc R 1 . . H
H10B 0.5285 1.1127 0.0231 0.099 Uiso calc R 1 . . H
C11A 0.5864(3) 1.05846(18) 0.08427(12) 0.0575(8) Uani d . 1 . . C
H11A 0.5398 1.0839 0.1074 0.069 Uiso calc R 1 . . H
H11B 0.5488 1.0152 0.0764 0.069 Uiso calc R 1 . . H
C12A 0.5806(2) 1.05972(14) 0.21067(10) 0.0443(6) Uani d . 1 . . C
C13A 0.4704(3) 1.09635(14) 0.21133(10) 0.0464(6) Uani d . 1 . . C
C14A 0.3710(3) 1.06717(18) 0.19436(14) 0.0611(8) Uani d . 1 . . C
H14A 0.3717 1.0226 0.1812 0.073 Uiso calc R 1 . . H
C15A 0.2704(3) 1.1035(2) 0.19676(15) 0.0702(10) Uani d . 1 . . C
H15A 0.2044 1.0832 0.1853 0.084 Uiso calc R 1 . . H
C16A 0.2684(3) 1.1693(2) 0.21599(15) 0.0718(10) Uani d . 1 . . C
H16A 0.2012 1.1939 0.2173 0.086 Uiso calc R 1 . . H
C17A 0.3655(4) 1.19866(19) 0.23321(18) 0.0825(12) Uani d . 1 . . C
H17A 0.3640 1.2432 0.2464 0.099 Uiso calc R 1 . . H
C18A 0.4653(3) 1.16293(16) 0.23123(14) 0.0644(9) Uani d . 1 . . C
H18A 0.5304 1.1835 0.2434 0.077 Uiso calc R 1 . . H
C19A 0.5572(2) 0.86495(13) 0.19690(9) 0.0407(5) Uani d . 1 . . C
C20A 0.4405(2) 0.85702(15) 0.21468(10) 0.0458(6) Uani d . 1 . . C
C21A 0.3974(3) 0.90207(16) 0.25034(10) 0.0490(7) Uani d . 1 . . C
C22A 0.5806(2) 0.93863(16) 0.27049(10) 0.0453(6) Uani d . 1 . . C
H22A 0.5981 0.8975 0.2897 0.054 Uiso calc R 1 . . H
H22B 0.6204 0.9774 0.2852 0.054 Uiso calc R 1 . . H
C23A 0.3698(3) 0.80547(17) 0.19469(12) 0.0574(8) Uani d . 1 . . C
H23A 0.3983 0.7741 0.1717 0.069 Uiso calc R 1 . . H
C24A 0.2591(3) 0.8012(2) 0.20887(15) 0.0725(10) Uani d . 1 . . C
H24A 0.2127 0.7672 0.1955 0.087 Uiso calc R 1 . . H
C25A 0.2169(3) 0.8477(2) 0.24307(15) 0.0766(11) Uani d . 1 . . C
H25A 0.1414 0.8453 0.2519 0.092 Uiso calc R 1 . . H
C26A 0.2845(3) 0.8977(2) 0.26441(13) 0.0667(9) Uani d . 1 . . C
H26A 0.2553 0.9281 0.2879 0.080 Uiso calc R 1 . . H
C27A 0.8186(2) 0.91100(14) 0.25931(9) 0.0404(5) Uani d . 1 . . C
C28A 0.8633(2) 0.84708(14) 0.27223(10) 0.0456(6) Uani d . 1 . . C
H28A 0.8500 0.8091 0.2518 0.055 Uiso calc R 1 . . H
C29A 0.9277(3) 0.83801(16) 0.31491(11) 0.0541(7) Uani d . 1 . . C
H29A 0.9571 0.7946 0.3226 0.065 Uiso calc R 1 . . H
C30A 0.9473(3) 0.89393(16) 0.34554(11) 0.0548(7) Uani d . 1 . . C
C31A 0.9042(3) 0.95894(16) 0.33304(11) 0.0565(8) Uani d . 1 . . C
H31A 0.9177 0.9969 0.3535 0.068 Uiso calc R 1 . . H
C32A 0.8417(3) 0.96717(15) 0.29055(10) 0.0486(6) Uani d . 1 . . C
H32A 0.8142 1.0109 0.2825 0.058 Uiso calc R 1 . . H
C33A 1.0592(5) 0.8263(3) 0.4003(2) 0.128(2) Uani d . 1 . . C
H33A 1.0981 0.8301 0.4313 0.192 Uiso calc R 1 . . H
H33B 1.1118 0.8145 0.3747 0.192 Uiso calc R 1 . . H
H33C 1.0029 0.7908 0.4027 0.192 Uiso calc R 1 . . H
C34A 0.8886(2) 0.94639(14) 0.14519(10) 0.0437(6) Uani d . 1 . . C
C35A 0.9985(3) 0.95537(19) 0.16074(13) 0.0593(8) Uani d . 1 . . C
H35A 1.0136 0.9837 0.1878 0.071 Uiso calc R 1 . . H
C36A 1.0871(3) 0.9223(2) 0.13616(18) 0.0801(12) Uani d . 1 . . C
H36A 1.1607 0.9281 0.1471 0.096 Uiso calc R 1 . . H
C37A 1.0650(4) 0.8814(2) 0.09592(18) 0.0828(13) Uani d . 1 . . C
H37A 1.1238 0.8589 0.0798 0.099 Uiso calc R 1 . . H
C38A 0.9573(4) 0.87315(19) 0.07915(15) 0.0735(11) Uani d . 1 . . C
H38A 0.9434 0.8463 0.0512 0.088 Uiso calc R 1 . . H
C39A 0.8688(3) 0.90485(16) 0.10381(12) 0.0551(7) Uani d . 1 . . C
H39A 0.7956 0.8983 0.0926 0.066 Uiso calc R 1 . . H
O1A 0.66158(18) 1.08332(11) 0.23288(9) 0.0604(6) Uani d . 1 . . O
O2A 0.46192(17) 0.95149(11) 0.27278(7) 0.0526(5) Uani d . 1 . . O
O3A 0.59905(18) 0.82430(11) 0.16769(8) 0.0554(5) Uani d . 1 . . O
O4A 1.0073(3) 0.89056(14) 0.38889(10) 0.0876(9) Uani d . 1 . . O
N1B 1.30653(19) 1.02866(11) 0.47633(8) 0.0411(5) Uani d . 1 . . N
C2B 1.2027(2) 1.05236(14) 0.45270(9) 0.0410(6) Uani d . 1 . . C
H2B 1.1747 1.0169 0.4298 0.049 Uiso calc R 1 . . H
C3B 1.2446(2) 1.11710(14) 0.42340(9) 0.0406(6) Uani d . 1 . . C
H3B 1.2416 1.1562 0.4466 0.049 Uiso calc R 1 . . H
C4B 1.3722(2) 1.10313(13) 0.41338(9) 0.0403(5) Uani d . 1 . . C
C5B 1.3963(2) 1.03185(13) 0.43930(9) 0.0412(5) Uani d . 1 . . C
H5B 1.4697 1.0333 0.4558 0.049 Uiso calc R 1 . . H
C6B 1.3002(3) 0.97011(15) 0.51124(11) 0.0492(6) Uani d . 1 . . C
H6B 1.2570 0.9873 0.5396 0.059 Uiso calc R 1 . . H
C7B 1.2396(3) 0.90557(18) 0.49401(15) 0.0676(9) Uani d . 1 . . C
H7B1 1.2820 0.8838 0.4675 0.081 Uiso calc R 1 . . H
H7B2 1.1662 0.9181 0.4812 0.081 Uiso calc R 1 . . H
C8B 1.2257(4) 0.8541(2) 0.53706(17) 0.0794(12) Uani d . 1 . . C
H8B1 1.1782 0.8744 0.5624 0.095 Uiso calc R 1 . . H
H8B2 1.1896 0.8121 0.5252 0.095 Uiso calc R 1 . . H
C9B 1.3402(4) 0.8360(2) 0.55918(18) 0.0821(12) Uani d . 1 . . C
H9B1 1.3296 0.8063 0.5877 0.098 Uiso calc R 1 . . H
H9B2 1.3840 0.8106 0.5350 0.098 Uiso calc R 1 . . H
C10B 1.4037(4) 0.8999(2) 0.57453(15) 0.0755(10) Uani d . 1 . . C
H10C 1.4778 0.8866 0.5862 0.091 Uiso calc R 1 . . H
H10D 1.3646 0.9222 0.6017 0.091 Uiso calc R 1 . . H
C11B 1.4158(3) 0.95120(16) 0.53183(11) 0.0533(7) Uani d . 1 . . C
H11C 1.4613 0.9307 0.5059 0.064 Uiso calc R 1 . . H
H11D 1.4535 0.9928 0.5434 0.064 Uiso calc R 1 . . H
C12B 1.3925(3) 0.97044(14) 0.40265(10) 0.0493(7) Uani d . 1 . . C
C13B 1.4897(3) 0.92064(16) 0.40035(12) 0.0599(9) Uani d . 1 . . C
C14B 1.5980(3) 0.9382(2) 0.41412(15) 0.0757(11) Uani d . 1 . . C
H14B 1.6130 0.9824 0.4263 0.091 Uiso calc R 1 . . H
C15B 1.6845(4) 0.8902(3) 0.4097(2) 0.1086(19) Uani d . 1 . . C
H15B 1.7578 0.9024 0.4180 0.130 Uiso calc R 1 . . H
C16B 1.6604(7) 0.8242(3) 0.3930(2) 0.131(3) Uani d . 1 . . C
H16B 1.7176 0.7915 0.3913 0.157 Uiso calc R 1 . . H
C17B 1.5523(7) 0.8057(2) 0.3785(2) 0.123(2) Uani d . 1 . . C
H17B 1.5378 0.7614 0.3665 0.147 Uiso calc R 1 . . H
C18B 1.4664(5) 0.85387(18) 0.38200(16) 0.0852(13) Uani d . 1 . . C
H18B 1.3938 0.8422 0.3723 0.102 Uiso calc R 1 . . H
C19B 1.4454(2) 1.15707(13) 0.44057(10) 0.0428(6) Uani d . 1 . . C
C20B 1.5627(2) 1.16194(14) 0.42221(11) 0.0455(6) Uani d . 1 . . C
C21B 1.5962(3) 1.12617(15) 0.38027(11) 0.0476(6) Uani d . 1 . . C
C22B 1.4064(2) 1.10657(16) 0.35888(9) 0.0465(6) Uani d . 1 . . C
H22C 1.3594 1.0754 0.3398 0.056 Uiso calc R 1 . . H
H22D 1.3946 1.1533 0.3466 0.056 Uiso calc R 1 . . H
C23B 1.6434(3) 1.20067(16) 0.44807(13) 0.0561(7) Uani d . 1 . . C
H23B 1.6217 1.2259 0.4758 0.067 Uiso calc R 1 . . H
C24B 1.7540(3) 1.2022(2) 0.43330(16) 0.0698(10) Uani d . 1 . . C
H24B 1.8067 1.2278 0.4510 0.084 Uiso calc R 1 . . H
C25B 1.7860(3) 1.1647(2) 0.39150(15) 0.0724(10) Uani d . 1 . . C
H25B 1.8606 1.1652 0.3813 0.087 Uiso calc R 1 . . H
C26B 1.7083(3) 1.12717(19) 0.36528(13) 0.0632(9) Uani d . 1 . . C
H26B 1.7304 1.1023 0.3374 0.076 Uiso calc R 1 . . H
C27B 1.1724(2) 1.13755(14) 0.37954(10) 0.0419(6) Uani d . 1 . . C
C28B 1.1315(3) 1.09111(14) 0.34479(11) 0.0491(6) Uani d . 1 . . C
H28B 1.1494 1.0443 0.3479 0.059 Uiso calc R 1 . . H
C29B 1.0641(3) 1.11233(14) 0.30530(11) 0.0484(6) Uani d . 1 . . C
H29B 1.0370 1.0801 0.2826 0.058 Uiso calc R 1 . . H
C30B 1.0380(2) 1.18193(14) 0.30027(10) 0.0458(6) Uani d . 1 . . C
C31B 1.0770(3) 1.22945(14) 0.33451(11) 0.0508(7) Uani d . 1 . . C
H31B 1.0587 1.2762 0.3314 0.061 Uiso calc R 1 . . H
C32B 1.1436(3) 1.20712(14) 0.37356(11) 0.0486(6) Uani d . 1 . . C
H32B 1.1696 1.2395 0.3964 0.058 Uiso calc R 1 . . H
C33B 0.9203(4) 1.1636(2) 0.22940(15) 0.0794(11) Uani d . 1 . . C
H33D 0.8799 1.1896 0.2049 0.119 Uiso calc R 1 . . H
H33E 0.8687 1.1350 0.2476 0.119 Uiso calc R 1 . . H
H33F 0.9751 1.1347 0.2134 0.119 Uiso calc R 1 . . H
C34B 1.1109(2) 1.07349(14) 0.48838(10) 0.0439(6) Uani d . 1 . . C
C35B 0.9988(3) 1.06271(19) 0.47594(12) 0.0601(8) Uani d . 1 . . C
H35B 0.9805 1.0374 0.4478 0.072 Uiso calc R 1 . . H
C36B 0.9135(3) 1.0899(3) 0.50581(17) 0.0833(13) Uani d . 1 . . C
H36B 0.8388 1.0842 0.4966 0.100 Uiso calc R 1 . . H
C37B 0.9389(4) 1.1248(2) 0.54860(17) 0.0781(11) Uani d . 1 . . C
H37B 0.8817 1.1423 0.5685 0.094 Uiso calc R 1 . . H
C38B 1.0491(4) 1.13354(19) 0.56187(15) 0.0742(11) Uani d . 1 . . C
H38B 1.0667 1.1561 0.5913 0.089 Uiso calc R 1 . . H
C39B 1.1346(3) 1.10894(17) 0.53168(12) 0.0578(8) Uani d . 1 . . C
H39B 1.2090 1.1164 0.5407 0.069 Uiso calc R 1 . . H
O1B 1.3088(2) 0.96044(12) 0.37793(8) 0.0629(6) Uani d . 1 . . O
O2B 1.52243(18) 1.08770(11) 0.35236(8) 0.0535(5) Uani d . 1 . . O
O3B 1.41214(19) 1.19051(12) 0.47564(8) 0.0594(6) Uani d . 1 . . O
O4B 0.97510(19) 1.20964(11) 0.26213(9) 0.0608(6) Uani d . 1 . . O

loop_
_atom_site_aniso_label
_atom_site_aniso_U_11
_atom_site_aniso_U_22
_atom_site_aniso_U_33
_atom_site_aniso_U_12
_atom_site_aniso_U_13
_atom_site_aniso_U_23
N1A 0.0377(11) 0.0463(11) 0.0362(10) 0.0019(9) 0.0020(9) 0.0033(9)
C2A 0.0361(13) 0.0434(13) 0.0392(12) -0.0002(11) 0.0013(10) 0.0010(10)
C3A 0.0400(13) 0.0397(13) 0.0370(12) -0.0021(11) 0.0026(10) -0.0011(10)
C4A 0.0387(13) 0.0429(12) 0.0332(11) -0.0018(11) 0.0021(10) -0.0014(10)
C5A 0.0380(13) 0.0400(12) 0.0398(12) 0.0006(10) -0.0011(11) -0.0027(10)
C6A 0.0495(16) 0.0527(15) 0.0473(14) -0.0001(13) 0.0021(12) 0.0098(12)
C7A 0.102(3) 0.074(2) 0.078(2) -0.033(2) -0.019(2) 0.018(2)
C8A 0.122(4) 0.080(3) 0.095(3) -0.042(3) -0.020(3) 0.036(2)
C9A 0.120(4) 0.069(2) 0.100(3) 0.002(3) -0.004(3) 0.038(2)
C10A 0.076(3) 0.100(3) 0.071(2) 0.004(2) -0.009(2) 0.038(2)
C11A 0.0540(18) 0.0644(18) 0.0541(16) 0.0036(15) -0.0022(14) 0.0150(14)
C12A 0.0440(14) 0.0442(14) 0.0446(13) -0.0022(12) 0.0039(12) -0.0053(11)
C13A 0.0521(16) 0.0437(14) 0.0435(13) 0.0016(12) 0.0064(12) -0.0010(11)
C14A 0.0474(17) 0.0582(17) 0.078(2) 0.0075(15) 0.0003(16) -0.0174(16)
C15A 0.0504(18) 0.080(2) 0.080(2) 0.0106(17) 0.0036(17) -0.015(2)
C16A 0.066(2) 0.071(2) 0.079(2) 0.0239(19) 0.0114(19) -0.0036(19)
C17A 0.088(3) 0.0534(19) 0.106(3) 0.024(2) 0.008(3) -0.019(2)
C18A 0.072(2) 0.0465(16) 0.075(2) 0.0035(16) 0.0011(18) -0.0139(15)
C19A 0.0438(14) 0.0422(13) 0.0362(12) -0.0052(11) -0.0017(11) 0.0039(10)
C20A 0.0461(15) 0.0482(14) 0.0430(13) -0.0070(12) -0.0013(12) 0.0034(11)
C21A 0.0463(15) 0.0612(17) 0.0396(13) -0.0101(14) 0.0002(12) 0.0008(12)
C22A 0.0401(14) 0.0593(16) 0.0367(12) -0.0067(12) 0.0018(11) -0.0066(12)
C23A 0.0539(18) 0.0590(17) 0.0593(18) -0.0157(15) -0.0010(15) -0.0030(14)
C24A 0.059(2) 0.086(3) 0.073(2) -0.0295(19) 0.0004(18) -0.005(2)
C25A 0.0447(18) 0.111(3) 0.074(2) -0.022(2) 0.0043(17) -0.003(2)
C26A 0.0447(17) 0.098(3) 0.0577(18) -0.0078(18) 0.0111(15) -0.0060(19)
C27A 0.0381(13) 0.0452(13) 0.0377(12) -0.0039(11) 0.0003(10) -0.0003(10)
C28A 0.0455(15) 0.0445(13) 0.0467(14) -0.0007(12) -0.0012(12) -0.0020(11)
C29A 0.0552(17) 0.0505(15) 0.0566(16) 0.0059(14) -0.0099(14) 0.0026(13)
C30A 0.0527(17) 0.0607(17) 0.0509(15) -0.0045(14) -0.0153(14) 0.0045(14)
C31A 0.068(2) 0.0510(15) 0.0504(15) -0.0132(15) -0.0120(15) -0.0071(13)
C32A 0.0578(17) 0.0395(13) 0.0484(14) -0.0020(12) -0.0071(13) 0.0001(11)
C33A 0.169(6) 0.090(3) 0.125(4) 0.014(3) -0.101(4) 0.008(3)
C34A 0.0417(14) 0.0460(14) 0.0434(13) 0.0004(12) 0.0087(11) 0.0077(11)
C35A 0.0417(16) 0.075(2) 0.0608(18) -0.0027(15) 0.0030(14) 0.0071(16)
C36A 0.0390(17) 0.095(3) 0.106(3) 0.0087(18) 0.0188(19) 0.030(3)
C37A 0.075(3) 0.072(2) 0.102(3) 0.016(2) 0.051(2) 0.015(2)
C38A 0.086(3) 0.0608(19) 0.074(2) 0.0000(19) 0.039(2) -0.0066(17)
C39A 0.0575(18) 0.0524(16) 0.0553(16) -0.0015(14) 0.0131(14) -0.0018(13)
O1A 0.0511(12) 0.0581(12) 0.0721(14) -0.0056(10) -0.0037(11) -0.0215(11)
O2A 0.0447(11) 0.0684(13) 0.0448(10) -0.0054(10) 0.0084(9) -0.0113(9)
O3A 0.0545(12) 0.0530(11) 0.0586(12) -0.0043(10) 0.0015(10) -0.0169(10)
O4A 0.110(2) 0.0744(16) 0.0781(17) -0.0002(16) -0.0525(17) -0.0017(13)
N1B 0.0407(11) 0.0430(11) 0.0396(11) 0.0020(10) 0.0048(9) 0.0043(9)
C2B 0.0397(13) 0.0442(13) 0.0390(12) 0.0012(11) 0.0007(11) 0.0015(11)
C3B 0.0432(14) 0.0395(13) 0.0390(12) 0.0005(11) 0.0031(11) -0.0038(10)
C4B 0.0445(14) 0.0388(12) 0.0375(12) -0.0005(11) 0.0027(11) -0.0008(10)
C5B 0.0399(13) 0.0416(12) 0.0422(13) 0.0022(11) 0.0031(11) -0.0006(10)
C6B 0.0483(16) 0.0486(15) 0.0507(15) -0.0010(13) 0.0046(13) 0.0097(12)
C7B 0.066(2) 0.0563(18) 0.080(2) -0.0134(17) -0.0106(18) 0.0125(17)
C8B 0.077(2) 0.061(2) 0.100(3) -0.0229(19) -0.012(2) 0.028(2)
C9B 0.086(3) 0.055(2) 0.105(3) -0.0069(19) -0.013(2) 0.030(2)
C10B 0.079(2) 0.076(2) 0.071(2) -0.001(2) -0.007(2) 0.0282(19)
C11B 0.0545(17) 0.0523(16) 0.0531(16) -0.0014(14) -0.0039(14) 0.0102(13)
C12B 0.0582(18) 0.0449(14) 0.0449(14) 0.0018(13) 0.0168(14) -0.0011(12)
C13B 0.078(2) 0.0494(16) 0.0525(17) 0.0167(16) 0.0263(16) 0.0097(13)
C14B 0.071(2) 0.084(2) 0.072(2) 0.029(2) 0.021(2) 0.0170(19)
C15B 0.088(3) 0.132(4) 0.106(3) 0.062(3) 0.038(3) 0.042(3)
C16B 0.161(6) 0.100(4) 0.132(5) 0.082(4) 0.065(5) 0.047(4)
C17B 0.193(7) 0.055(2) 0.120(4) 0.041(4) 0.071(5) 0.016(2)
C18B 0.123(4) 0.0505(18) 0.082(2) 0.015(2) 0.042(3) 0.0035(17)
C19B 0.0500(15) 0.0390(12) 0.0394(13) -0.0016(12) 0.0004(12) 0.0007(10)
C20B 0.0447(14) 0.0416(13) 0.0502(14) -0.0037(12) 0.0015(12) 0.0080(12)
C21B 0.0459(15) 0.0467(14) 0.0503(14) -0.0036(12) 0.0059(13) 0.0066(12)
C22B 0.0481(15) 0.0543(15) 0.0372(13) 0.0017(13) 0.0049(12) 0.0011(11)
C23B 0.0562(18) 0.0485(15) 0.0636(18) -0.0069(14) -0.0018(15) 0.0032(14)
C24B 0.055(2) 0.066(2) 0.088(3) -0.0140(17) -0.0058(19) 0.0114(19)
C25B 0.0469(19) 0.082(2) 0.088(3) -0.0049(18) 0.0104(18) 0.014(2)
C26B 0.0528(19) 0.069(2) 0.067(2) -0.0014(16) 0.0147(16) 0.0083(17)
C27B 0.0423(14) 0.0422(13) 0.0411(13) 0.0027(11) 0.0021(11) 0.0012(11)
C28B 0.0574(17) 0.0376(13) 0.0523(15) 0.0021(13) -0.0062(14) 0.0003(11)
C29B 0.0536(16) 0.0440(13) 0.0475(14) -0.0044(13) -0.0058(13) -0.0008(11)
C30B 0.0415(14) 0.0484(14) 0.0476(14) -0.0017(12) 0.0001(12) 0.0081(12)
C31B 0.0563(17) 0.0409(13) 0.0552(16) 0.0043(13) -0.0010(14) 0.0056(12)
C32B 0.0546(17) 0.0426(13) 0.0486(15) 0.0005(13) -0.0031(13) -0.0023(12)
C33B 0.081(3) 0.072(2) 0.086(3) -0.008(2) -0.041(2) 0.007(2)
C34B 0.0413(14) 0.0459(14) 0.0445(13) 0.0005(12) 0.0032(12) 0.0069(11)
C35B 0.0438(16) 0.083(2) 0.0537(17) -0.0022(16) -0.0021(13) 0.0080(16)
C36B 0.0428(18) 0.121(3) 0.086(3) 0.009(2) 0.0101(18) 0.031(3)
C37B 0.067(2) 0.079(2) 0.089(3) 0.014(2) 0.034(2) 0.007(2)
C38B 0.082(3) 0.064(2) 0.077(2) -0.0068(19) 0.032(2) -0.0167(18)
C39B 0.0539(18) 0.0593(18) 0.0603(17) -0.0066(15) 0.0119(15) -0.0123(15)
O1B 0.0643(14) 0.0648(13) 0.0597(12) -0.0014(12) 0.0001(12) -0.0213(11)
O2B 0.0506(11) 0.0616(12) 0.0482(11) 0.0004(10) 0.0100(9) -0.0051(9)
O3B 0.0608(13) 0.0628(13) 0.0546(12) -0.0050(11) 0.0037(10) -0.0177(10)
O4B 0.0610(13) 0.0547(11) 0.0668(13) -0.0026(11) -0.0219(11) 0.0105(10)

loop_
_atom_type_symbol
_atom_type_description
_atom_type_scat_dispersion_real
_atom_type_scat_dispersion_imag
_atom_type_scat_source
C C 0.0033 0.0016 'International Tables Vol C Tables 4.2.6.8 and 6.1.1.4'
H H 0.0000 0.0000 'International Tables Vol C Tables 4.2.6.8 and 6.1.1.4'
N N 0.0061 0.0033 'International Tables Vol C Tables 4.2.6.8 and 6.1.1.4'
O O 0.0106 0.0060 'International Tables Vol C Tables 4.2.6.8 and 6.1.1.4'

loop_
_geom_angle_atom_site_label_1
_geom_angle_atom_site_label_2
_geom_angle_atom_site_label_3
_geom_angle
C2A N1A C5A 108.84(19)
C2A N1A C6A 118.4(2)
C5A N1A C6A 120.4(2)
N1A C2A C34A 114.2(2)
N1A C2A C3A 102.6(2)
C34A C2A C3A 109.3(2)
N1A C2A H2A 110.2
C34A C2A H2A 110.2
C3A C2A H2A 110.2
C27A C3A C2A 114.4(2)
C27A C3A C4A 117.7(2)
C2A C3A C4A 105.6(2)
C27A C3A H3A 106.1
C2A C3A H3A 106.1
C4A C3A H3A 106.1
C22A C4A C19A 106.1(2)
C22A C4A C3A 114.1(2)
C19A C4A C3A 110.4(2)
C22A C4A C5A 114.3(2)
C19A C4A C5A 107.17(19)
C3A C4A C5A 104.6(2)
N1A C5A C12A 113.8(2)
N1A C5A C4A 102.8(2)
C12A C5A C4A 111.6(2)
N1A C5A H5A 109.5
C12A C5A H5A 109.5
C4A C5A H5A 109.5
N1A C6A C7A 117.1(3)
N1A C6A C11A 112.4(2)
C7A C6A C11A 110.3(3)
N1A C6A H6A 105.4
C7A C6A H6A 105.4
C11A C6A H6A 105.4
C6A C7A C8A 110.0(3)
C6A C7A H7A1 109.7
C8A C7A H7A1 109.7
C6A C7A H7A2 109.7
C8A C7A H7A2 109.7
H7A1 C7A H7A2 108.2
C9A C8A C7A 111.1(4)
C9A C8A H8A1 109.4
C7A C8A H8A1 109.4
C9A C8A H8A2 109.4
C7A C8A H8A2 109.4
H8A1 C8A H8A2 108.0
C10A C9A C8A 111.9(4)
C10A C9A H9A1 109.2
C8A C9A H9A1 109.2
C10A C9A H9A2 109.2
C8A C9A H9A2 109.2
H9A1 C9A H9A2 107.9
C9A C10A C11A 111.8(4)
C9A C10A H10A 109.3
C11A C10A H10A 109.3
C9A C10A H10B 109.3
C11A C10A H10B 109.3
H10A C10A H10B 107.9
C6A C11A C10A 110.4(3)
C6A C11A H11A 109.6
C10A C11A H11A 109.6
C6A C11A H11B 109.6
C10A C11A H11B 109.6
H11A C11A H11B 108.1
O1A C12A C13A 120.8(2)
O1A C12A C5A 118.7(2)
C13A C12A C5A 120.6(2)
C14A C13A C18A 117.6(3)
C14A C13A C12A 123.7(2)
C18A C13A C12A 118.7(3)
C15A C14A C13A 121.0(3)
C15A C14A H14A 119.5
C13A C14A H14A 119.5
C16A C15A C14A 120.0(4)
C16A C15A H15A 120.0
C14A C15A H15A 120.0
C17A C16A C15A 119.7(3)
C17A C16A H16A 120.1
C15A C16A H16A 120.1
C16A C17A C18A 120.6(3)
C16A C17A H17A 119.7
C18A C17A H17A 119.7
C17A C18A C13A 121.0(4)
C17A C18A H18A 119.5
C13A C18A H18A 119.5
O3A C19A C20A 121.9(2)
O3A C19A C4A 122.5(2)
C20A C19A C4A 115.6(2)
C21A C20A C23A 119.0(3)
C21A C20A C19A 120.4(3)
C23A C20A C19A 120.6(3)
O2A C21A C20A 122.3(3)
O2A C21A C26A 117.5(3)
C20A C21A C26A 120.2(3)
O2A C22A C4A 111.9(2)
O2A C22A H22A 109.2
C4A C22A H22A 109.2
O2A C22A H22B 109.2
C4A C22A H22B 109.2
H22A C22A H22B 107.9
C24A C23A C20A 120.5(3)
C24A C23A H23A 119.8
C20A C23A H23A 119.8
C23A C24A C25A 119.7(3)
C23A C24A H24A 120.1
C25A C24A H24A 120.1
C24A C25A C26A 121.3(3)
C24A C25A H25A 119.3
C26A C25A H25A 119.3
C25A C26A C21A 119.2(4)
C25A C26A H26A 120.4
C21A C26A H26A 120.4
C28A C27A C32A 117.4(2)
C28A C27A C3A 119.1(2)
C32A C27A C3A 123.5(2)
C27A C28A C29A 122.0(3)
C27A C28A H28A 119.0
C29A C28A H28A 119.0
C30A C29A C28A 119.4(3)
C30A C29A H29A 120.3
C28A C29A H29A 120.3
O4A C30A C29A 124.3(3)
O4A C30A C31A 116.1(3)
C29A C30A C31A 119.6(3)
C32A C31A C30A 120.3(3)
C32A C31A H31A 119.9
C30A C31A H31A 119.9
C31A C32A C27A 121.3(3)
C31A C32A H32A 119.3
C27A C32A H32A 119.3
O4A C33A H33A 109.5
O4A C33A H33B 109.5
H33A C33A H33B 109.5
O4A C33A H33C 109.5
H33A C33A H33C 109.5
H33B C33A H33C 109.5
C35A C34A C39A 118.3(3)
C35A C34A C2A 119.9(3)
C39A C34A C2A 121.5(3)
C34A C35A C36A 120.7(3)
C34A C35A H35A 119.7
C36A C35A H35A 119.7
C37A C36A C35A 119.7(4)
C37A C36A H36A 120.2
C35A C36A H36A 120.2
C38A C37A C36A 120.6(3)
C38A C37A H37A 119.7
C36A C37A H37A 119.7
C37A C38A C39A 120.0(4)
C37A C38A H38A 120.0
C39A C38A H38A 120.0
C38A C39A C34A 120.6(3)
C38A C39A H39A 119.7
C34A C39A H39A 119.7
C21A O2A C22A 114.4(2)
C30A O4A C33A 117.0(3)
C2B N1B C5B 107.69(19)
C2B N1B C6B 118.4(2)
C5B N1B C6B 120.5(2)
N1B C2B C34B 114.5(2)
N1B C2B C3B 101.6(2)
C34B C2B C3B 109.8(2)
N1B C2B H2B 110.2
C34B C2B H2B 110.2
C3B C2B H2B 110.2
C27B C3B C2B 115.1(2)
C27B C3B C4B 117.3(2)
C2B C3B C4B 105.1(2)
C27B C3B H3B 106.2
C2B C3B H3B 106.2
C4B C3B H3B 106.2
C22B C4B C19B 106.2(2)
C22B C4B C3B 114.7(2)
C19B C4B C3B 110.4(2)
C22B C4B C5B 114.8(2)
C19B C4B C5B 105.9(2)
C3B C4B C5B 104.5(2)
N1B C5B C12B 112.6(2)
N1B C5B C4B 102.0(2)
C12B C5B C4B 112.3(2)
N1B C5B H5B 109.9
C12B C5B H5B 109.9
C4B C5B H5B 109.9
N1B C6B C7B 117.2(3)
N1B C6B C11B 111.7(2)
C7B C6B C11B 110.2(3)
N1B C6B H6B 105.6
C7B C6B H6B 105.6
C11B C6B H6B 105.6
C6B C7B C8B 110.4(3)
C6B C7B H7B1 109.6
C8B C7B H7B1 109.6
C6B C7B H7B2 109.6
C8B C7B H7B2 109.6
H7B1 C7B H7B2 108.1
C9B C8B C7B 110.3(3)
C9B C8B H8B1 109.6
C7B C8B H8B1 109.6
C9B C8B H8B2 109.6
C7B C8B H8B2 109.6
H8B1 C8B H8B2 108.1
C10B C9B C8B 111.7(3)
C10B C9B H9B1 109.3
C8B C9B H9B1 109.3
C10B C9B H9B2 109.3
C8B C9B H9B2 109.3
H9B1 C9B H9B2 107.9
C9B C10B C11B 111.7(3)
C9B C10B H10C 109.3
C11B C10B H10C 109.3
C9B C10B H10D 109.3
C11B C10B H10D 109.3
H10C C10B H10D 107.9
C10B C11B C6B 110.2(3)
C10B C11B H11C 109.6
C6B C11B H11C 109.6
C10B C11B H11D 109.6
C6B C11B H11D 109.6
H11C C11B H11D 108.1
O1B C12B C13B 120.4(3)
O1B C12B C5B 119.9(3)
C13B C12B C5B 119.5(3)
C14B C13B C18B 120.2(4)
C14B C13B C12B 123.3(3)
C18B C13B C12B 116.5(4)
C13B C14B C15B 120.3(5)
C13B C14B H14B 119.9
C15B C14B H14B 119.9
C16B C15B C14B 119.2(6)
C16B C15B H15B 120.4
C14B C15B H15B 120.4
C15B C16B C17B 121.4(5)
C15B C16B H16B 119.3
C17B C16B H16B 119.3
C18B C17B C16B 119.5(5)
C18B C17B H17B 120.3
C16B C17B H17B 120.3
C17B C18B C13B 119.5(5)
C17B C18B H18B 120.3
C13B C18B H18B 120.3
O3B C19B C20B 122.3(3)
O3B C19B C4B 123.1(3)
C20B C19B C4B 114.5(2)
C21B C20B C23B 118.4(3)
C21B C20B C19B 120.8(3)
C23B C20B C19B 120.7(3)
O2B C21B C20B 122.3(3)
O2B C21B C26B 117.3(3)
C20B C21B C26B 120.4(3)
O2B C22B C4B 111.3(2)
O2B C22B H22C 109.4
C4B C22B H22C 109.4
O2B C22B H22D 109.4
C4B C22B H22D 109.4
H22C C22B H22D 108.0
C24B C23B C20B 121.4(3)
C24B C23B H23B 119.3
C20B C23B H23B 119.3
C23B C24B C25B 119.1(3)
C23B C24B H24B 120.5
C25B C24B H24B 120.5
C26B C25B C24B 120.6(3)
C26B C25B H25B 119.7
C24B C25B H25B 119.7
C25B C26B C21B 120.1(3)
C25B C26B H26B 119.9
C21B C26B H26B 119.9
C28B C27B C32B 117.1(3)
C28B C27B C3B 124.1(2)
C32B C27B C3B 118.7(2)
C27B C28B C29B 122.1(3)
C27B C28B H28B 119.0
C29B C28B H28B 119.0
C30B C29B C28B 119.2(3)
C30B C29B H29B 120.4
C28B C29B H29B 120.4
O4B C30B C31B 115.2(2)
O4B C30B C29B 124.7(3)
C31B C30B C29B 120.1(3)
C30B C31B C32B 119.7(3)
C30B C31B H31B 120.2
C32B C31B H31B 120.2
C31B C32B C27B 121.8(3)
C31B C32B H32B 119.1
C27B C32B H32B 119.1
O4B C33B H33D 109.5
O4B C33B H33E 109.5
H33D C33B H33E 109.5
O4B C33B H33F 109.5
H33D C33B H33F 109.5
H33E C33B H33F 109.5
C39B C34B C35B 118.2(3)
C39B C34B C2B 121.7(3)
C35B C34B C2B 119.9(3)
C34B C35B C36B 120.0(3)
C34B C35B H35B 120.0
C36B C35B H35B 120.0
C37B C36B C35B 120.7(4)
C37B C36B H36B 119.6
C35B C36B H36B 119.6
C38B C37B C36B 119.5(3)
C38B C37B H37B 120.3
C36B C37B H37B 120.3
C37B C38B C39B 120.4(4)
C37B C38B H38B 119.8
C39B C38B H38B 119.8
C34B C39B C38B 121.1(3)
C34B C39B H39B 119.4
C38B C39B H39B 119.4
C21B O2B C22B 114.2(2)
C30B O4B C33B 118.3(2)

loop_
_geom_bond_atom_site_label_1
_geom_bond_atom_site_label_2
_geom_bond_site_symmetry_2
_geom_bond_distance
_geom_bond_publ_flag
N1A C2A . 1.461(3) y
N1A C5A . 1.464(3) y
N1A C6A . 1.481(3) ?
C2A C34A . 1.515(4) ?
C2A C3A . 1.557(4) y
C2A H2A . 0.9800 ?
C3A C27A . 1.511(4) ?
C3A C4A . 1.562(4) y
C3A H3A . 0.9800 ?
C4A C5A . 1.576(4) y
C4A C22A . 1.536(3) y
C4A C19A . 1.541(4) ?
C5A C12A . 1.546(4) ?
C5A H5A . 0.9800 ?
C6A C7A . 1.508(5) ?
C6A C11A . 1.516(4) ?
C6A H6A . 0.9800 ?
C7A C8A . 1.548(5) ?
C7A H7A1 . 0.9700 ?
C7A H7A2 . 0.9700 ?
C8A C9A . 1.522(7) ?
C8A H8A1 . 0.9700 ?
C8A H8A2 . 0.9700 ?
C9A C10A . 1.486(6) ?
C9A H9A1 . 0.9700 ?
C9A H9A2 . 0.9700 ?
C10A C11A . 1.541(5) ?
C10A H10A . 0.9700 ?
C10A H10B . 0.9700 ?
C11A H11A . 0.9700 ?
C11A H11B . 0.9700 ?
C12A O1A . 1.223(3) ?
C12A C13A . 1.488(4) ?
C13A C14A . 1.388(4) ?
C13A C18A . 1.393(4) ?
C14A C15A . 1.387(5) ?
C14A H14A . 0.9300 ?
C15A C16A . 1.371(6) ?
C15A H15A . 0.9300 ?
C16A C17A . 1.368(6) ?
C16A H16A . 0.9300 ?
C17A C18A . 1.373(5) ?
C17A H17A . 0.9300 ?
C18A H18A . 0.9300 ?
C19A O3A . 1.219(3) y
C19A C20A . 1.477(4) y
C20A C21A . 1.395(4) y
C20A C23A . 1.409(4) y
C21A O2A . 1.365(3) y
C21A C26A . 1.398(4) ?
C22A O2A . 1.435(3) y
C22A H22A . 0.9700 ?
C22A H22B . 0.9700 ?
C23A C24A . 1.375(5) ?
C23A H23A . 0.9300 ?
C24A C25A . 1.381(6) ?
C24A H24A . 0.9300 ?
C25A C26A . 1.382(5) ?
C25A H25A . 0.9300 ?
C26A H26A . 0.9300 ?
C27A C28A . 1.386(4) ?
C27A C32A . 1.400(4) ?
C28A C29A . 1.396(4) ?
C28A H28A . 0.9300 ?
C29A C30A . 1.379(4) ?
C29A H29A . 0.9300 ?
C30A O4A . 1.373(4) ?
C30A C31A . 1.395(4) ?
C31A C32A . 1.377(4) ?
C31A H31A . 0.9300 ?
C32A H32A . 0.9300 ?
C33A O4A . 1.418(5) ?
C33A H33A . 0.9600 ?
C33A H33B . 0.9600 ?
C33A H33C . 0.9600 ?
C34A C35A . 1.384(4) ?
C34A C39A . 1.396(4) ?
C35A C36A . 1.399(5) ?
C35A H35A . 0.9300 ?
C36A C37A . 1.369(6) ?
C36A H36A . 0.9300 ?
C37A C38A . 1.369(6) ?
C37A H37A . 0.9300 ?
C38A C39A . 1.388(5) ?
C38A H38A . 0.9300 ?
C39A H39A . 0.9300 ?
N1B C2B . 1.464(3) y
N1B C5B . 1.465(3) y
N1B C6B . 1.473(3) ?
C2B C34B . 1.513(4) ?
C2B C3B . 1.559(4) y
C2B H2B . 0.9800 ?
C3B C27B . 1.516(4) ?
C3B C4B . 1.564(4) y
C3B H3B . 0.9800 ?
C4B C5B . 1.568(4) y
C4B C22B . 1.530(3) y
C4B C19B . 1.543(4) ?
C5B C12B . 1.544(4) ?
C5B H5B . 0.9800 ?
C6B C7B . 1.511(4) ?
C6B C11B . 1.528(4) ?
C6B H6B . 0.9800 ?
C7B C8B . 1.538(5) ?
C7B H7B1 . 0.9700 ?
C7B H7B2 . 0.9700 ?
C8B C9B . 1.527(6) ?
C8B H8B1 . 0.9700 ?
C8B H8B2 . 0.9700 ?
C9B C10B . 1.502(6) ?
C9B H9B1 . 0.9700 ?
C9B H9B2 . 0.9700 ?
C10B C11B . 1.527(4) ?
C10B H10C . 0.9700 ?
C10B H10D . 0.9700 ?
C11B H11C . 0.9700 ?
C11B H11D . 0.9700 ?
C12B O1B . 1.214(4) ?
C12B C13B . 1.504(4) ?
C13B C14B . 1.383(6) ?
C13B C18B . 1.407(5) ?
C14B C15B . 1.389(5) ?
C14B H14B . 0.9300 ?
C15B C16B . 1.379(10) ?
C15B H15B . 0.9300 ?
C16B C17B . 1.391(10) ?
C16B H16B . 0.9300 ?
C17B C18B . 1.383(7) ?
C17B H17B . 0.9300 ?
C18B H18B . 0.9300 ?
C19B O3B . 1.212(3) y
C19B C20B . 1.484(4) y
C20B C21B . 1.385(4) y
C20B C23B . 1.403(4) y
C21B O2B . 1.374(4) y
C21B C26B . 1.393(4) ?
C22B O2B . 1.438(4) y
C22B H22C . 0.9700 ?
C22B H22D . 0.9700 ?
C23B C24B . 1.375(5) ?
C23B H23B . 0.9300 ?
C24B C25B . 1.393(6) ?
C24B H24B . 0.9300 ?
C25B C26B . 1.371(5) ?
C25B H25B . 0.9300 ?
C26B H26B . 0.9300 ?
C27B C28B . 1.386(4) ?
C27B C32B . 1.393(4) ?
C28B C29B . 1.396(4) ?
C28B H28B . 0.9300 ?
C29B C30B . 1.383(4) ?
C29B H29B . 0.9300 ?
C30B O4B . 1.381(3) ?
C30B C31B . 1.382(4) ?
C31B C32B . 1.388(4) ?
C31B H31B . 0.9300 ?
C32B H32B . 0.9300 ?
C33B O4B . 1.413(4) ?
C33B H33D . 0.9600 ?
C33B H33E . 0.9600 ?
C33B H33F . 0.9600 ?
C34B C39B . 1.384(4) ?
C34B C35B . 1.391(4) ?
C35B C36B . 1.398(5) ?
C35B H35B . 0.9300 ?
C36B C37B . 1.372(6) ?
C36B H36B . 0.9300 ?
C37B C38B . 1.369(6) ?
C37B H37B . 0.9300 ?
C38B C39B . 1.387(5) ?
C38B H38B . 0.9300 ?
C39B H39B . 0.9300 ?

loop_
_geom_hbond_atom_site_label_D
_geom_hbond_atom_site_label_H
_geom_hbond_atom_site_label_A
_geom_hbond_site_symmetry_A
_geom_hbond_distance_DH
_geom_hbond_distance_HA
_geom_hbond_distance_DA
_geom_hbond_angle_DHA
C3A H3A O3A . 0.98 2.26 2.813(3) 115
C3B H3B O3B . 0.98 2.27 2.822(3) 114
C2A H2A O1A . 0.98 2.49 3.028(3) 114
C2B H2B O1B . 0.98 2.39 2.969(3) 118
C22A H22B O1A . 0.97 2.53 3.120(4) 119
C22B H22C O1B . 0.97 2.52 3.089(4) 118
C26A H26A O1B 1_455 0.93 2.59 3.310(4) 134

loop_
_geom_torsion_atom_site_label_1
_geom_torsion_atom_site_label_2
_geom_torsion_atom_site_label_3
_geom_torsion_atom_site_label_4
_geom_torsion
_geom_torsion_publ_flag
C5A N1A C2A C34A 158.0(2) ?
C6A N1A C2A C34A -59.6(3) ?
C5A N1A C2A C3A 39.9(2) ?
C6A N1A C2A C3A -177.7(2) ?
N1A C2A C3A C27A -155.1(2) ?
C34A C2A C3A C27A 83.3(3) ?
N1A C2A C3A C4A -24.0(2) ?
C34A C2A C3A C4A -145.6(2) ?
C27A C3A C4A C22A 5.4(3) ?
C2A C3A C4A C22A -123.7(2) ?
C27A C3A C4A C19A -114.0(2) y
C2A C3A C4A C19A 116.9(2) y
C27A C3A C4A C5A 131.0(2) ?
C2A C3A C4A C5A 1.9(3) ?
C2A N1A C5A C12A 82.1(3) ?
C6A N1A C5A C12A -59.4(3) ?
C2A N1A C5A C4A -38.7(2) ?
C6A N1A C5A C4A 179.8(2) ?
C22A C4A C5A N1A 146.4(2) ?
C19A C4A C5A N1A -96.3(2) y
C3A C4A C5A N1A 20.9(2) ?
C22A C4A C5A C12A 24.1(3) ?
C19A C4A C5A C12A 141.4(2) y
C3A C4A C5A C12A -101.4(2) ?
C2A N1A C6A C7A -46.9(4) ?
C5A N1A C6A C7A 91.0(4) ?
C2A N1A C6A C11A -176.1(2) ?
C5A N1A C6A C11A -38.1(3) ?
N1A C6A C7A C8A 171.2(4) ?
C11A C6A C7A C8A -58.6(5) ?
C6A C7A C8A C9A 56.2(6) ?
C7A C8A C9A C10A -54.1(6) ?
C8A C9A C10A C11A 54.0(6) ?
N1A C6A C11A C10A -169.1(3) ?
C7A C6A C11A C10A 58.3(4) ?
C9A C10A C11A C6A -56.0(5) ?
N1A C5A C12A O1A -50.9(3) ?
C4A C5A C12A O1A 64.8(3) ?
N1A C5A C12A C13A 128.7(3) ?
C4A C5A C12A C13A -115.6(3) ?
O1A C12A C13A C14A -168.6(3) ?
C5A C12A C13A C14A 11.8(4) ?
O1A C12A C13A C18A 9.6(4) ?
C5A C12A C13A C18A -170.0(3) ?
C18A C13A C14A C15A 0.7(5) ?
C12A C13A C14A C15A 178.8(3) ?
C13A C14A C15A C16A 0.1(6) ?
C14A C15A C16A C17A -0.6(6) ?
C15A C16A C17A C18A 0.3(7) ?
C16A C17A C18A C13A 0.6(7) ?
C14A C13A C18A C17A -1.0(5) ?
C12A C13A C18A C17A -179.3(4) ?
C22A C4A C19A O3A -145.9(3) ?
C3A C4A C19A O3A -21.8(3) ?
C5A C4A C19A O3A 91.6(3) ?
C22A C4A C19A C20A 35.0(3) ?
C3A C4A C19A C20A 159.1(2) ?
C5A C4A C19A C20A -87.5(3) ?
O3A C19A C20A C21A 176.2(3) ?
C4A C19A C20A C21A -4.7(4) ?
O3A C19A C20A C23A -6.1(4) ?
C4A C19A C20A C23A 173.0(3) ?
C23A C20A C21A O2A 177.4(3) ?
C19A C20A C21A O2A -4.8(4) ?
C23A C20A C21A C26A -2.6(4) ?
C19A C20A C21A C26A 175.2(3) ?
C19A C4A C22A O2A -60.5(3) y
C3A C4A C22A O2A 177.7(2) ?
C5A C4A C22A O2A 57.4(3) ?
C21A C20A C23A C24A 2.2(5) ?
C19A C20A C23A C24A -175.6(3) ?
C20A C23A C24A C25A -0.2(6) ?
C23A C24A C25A C26A -1.6(6) ?
C24A C25A C26A C21A 1.2(6) ?
O2A C21A C26A C25A -179.1(3) ?
C20A C21A C26A C25A 0.9(5) ?
C2A C3A C27A C28A -125.9(3) ?
C4A C3A C27A C28A 109.2(3) ?
C2A C3A C27A C32A 52.4(3) ?
C4A C3A C27A C32A -72.5(3) ?
C32A C27A C28A C29A 0.8(4) ?
C3A C27A C28A C29A 179.2(3) ?
C27A C28A C29A C30A 0.4(5) ?
C28A C29A C30A O4A 178.6(3) ?
C28A C29A C30A C31A -1.1(5) ?
O4A C30A C31A C32A -179.2(3) ?
C29A C30A C31A C32A 0.5(5) ?
C30A C31A C32A C27A 0.8(5) ?
C28A C27A C32A C31A -1.4(4) ?
C3A C27A C32A C31A -179.7(3) ?
N1A C2A C34A C35A 153.2(3) ?
C3A C2A C34A C35A -92.6(3) ?
N1A C2A C34A C39A -33.7(4) ?
C3A C2A C34A C39A 80.5(3) ?
C39A C34A C35A C36A -1.4(5) ?
C2A C34A C35A C36A 171.9(3) ?
C34A C35A C36A C37A 0.9(6) ?
C35A C36A C37A C38A 0.8(6) ?
C36A C37A C38A C39A -1.8(6) ?
C37A C38A C39A C34A 1.3(5) ?
C35A C34A C39A C38A 0.3(5) ?
C2A C34A C39A C38A -172.8(3) ?
C20A C21A O2A C22A -20.7(4) ?
C26A C21A O2A C22A 159.3(3) ?
C4A C22A O2A C21A 55.1(3) ?
C29A C30A O4A C33A 5.1(6) ?
C31A C30A O4A C33A -175.3(4) ?
C5B N1B C2B C34B -162.0(2) ?
C6B N1B C2B C34B 57.0(3) ?
C5B N1B C2B C3B -43.7(2) ?
C6B N1B C2B C3B 175.3(2) ?
N1B C2B C3B C27B 156.8(2) ?
C34B C2B C3B C27B -81.6(3) ?
N1B C2B C3B C4B 26.2(2) ?
C34B C2B C3B C4B 147.8(2) ?
C27B C3B C4B C22B -4.5(3) ?
C2B C3B C4B C22B 124.8(2) ?
C27B C3B C4B C19B 115.4(2) y
C2B C3B C4B C19B -115.3(2) y
C27B C3B C4B C5B -131.1(2) ?
C2B C3B C4B C5B -1.8(2) ?
C2B N1B C5B C12B -78.0(3) ?
C6B N1B C5B C12B 62.1(3) ?
C2B N1B C5B C4B 42.6(3) ?
C6B N1B C5B C4B -177.4(2) ?
C22B C4B C5B N1B -149.7(2) ?
C19B C4B C5B N1B 93.5(2) y
C3B C4B C5B N1B -23.2(2) ?
C22B C4B C5B C12B -28.9(3) ?
C19B C4B C5B C12B -145.7(2) y
C3B C4B C5B C12B 97.6(2) ?
C2B N1B C6B C7B 50.5(4) ?
C5B N1B C6B C7B -85.5(3) ?
C2B N1B C6B C11B 179.0(2) ?
C5B N1B C6B C11B 43.1(3) ?
N1B C6B C7B C8B -171.8(3) ?
C11B C6B C7B C8B 58.9(4) ?
C6B C7B C8B C9B -56.9(5) ?
C7B C8B C9B C10B 54.8(5) ?
C8B C9B C10B C11B -54.9(5) ?
C9B C10B C11B C6B 56.2(4) ?
N1B C6B C11B C10B 169.6(3) ?
C7B C6B C11B C10B -58.2(4) ?
N1B C5B C12B O1B 58.3(3) ?
C4B C5B C12B O1B -56.2(3) ?
N1B C5B C12B C13B -117.6(3) ?
C4B C5B C12B C13B 127.9(3) ?
O1B C12B C13B C14B 158.9(3) ?
C5B C12B C13B C14B -25.2(4) ?
O1B C12B C13B C18B -19.6(4) ?
C5B C12B C13B C18B 156.3(3) ?
C18B C13B C14B C15B 0.3(6) ?
C12B C13B C14B C15B -178.2(3) ?
C13B C14B C15B C16B -2.0(7) ?
C14B C15B C16B C17B 2.7(8) ?
C15B C16B C17B C18B -1.6(9) ?
C16B C17B C18B C13B -0.2(7) ?
C14B C13B C18B C17B 0.8(6) ?
C12B C13B C18B C17B 179.4(4) ?
C22B C4B C19B O3B 145.7(3) ?
C3B C4B C19B O3B 20.7(4) ?
C5B C4B C19B O3B -91.9(3) ?
C22B C4B C19B C20B -37.8(3) ?
C3B C4B C19B C20B -162.7(2) ?
C5B C4B C19B C20B 84.7(3) ?
O3B C19B C20B C21B -176.1(3) ?
C4B C19B C20B C21B 7.3(4) ?
O3B C19B C20B C23B 6.5(4) ?
C4B C19B C20B C23B -170.1(2) ?
C23B C20B C21B O2B -179.1(3) ?
C19B C20B C21B O2B 3.4(4) ?
C23B C20B C21B C26B 2.0(4) ?
C19B C20B C21B C26B -175.5(3) ?
C19B C4B C22B O2B 62.4(3) y
C3B C4B C22B O2B -175.3(2) ?
C5B C4B C22B O2B -54.2(3) ?
C21B C20B C23B C24B -1.6(5) ?
C19B C20B C23B C24B 175.8(3) ?
C20B C23B C24B C25B 0.5(5) ?
C23B C24B C25B C26B 0.3(6) ?
C24B C25B C26B C21B 0.1(6) ?
O2B C21B C26B C25B 179.8(3) ?
C20B C21B C26B C25B -1.2(5) ?
C2B C3B C27B C28B -45.8(4) ?
C4B C3B C27B C28B 78.6(4) ?
C2B C3B C27B C32B 133.4(3) ?
C4B C3B C27B C32B -102.1(3) ?
C32B C27B C28B C29B 0.0(5) ?
C3B C27B C28B C29B 179.2(3) ?
C27B C28B C29B C30B 0.6(5) ?
C28B C29B C30B O4B 178.0(3) ?
C28B C29B C30B C31B -1.0(5) ?
O4B C30B C31B C32B -178.3(3) ?
C29B C30B C31B C32B 0.8(5) ?
C30B C31B C32B C27B -0.2(5) ?
C28B C27B C32B C31B -0.2(5) ?
C3B C27B C32B C31B -179.5(3) ?
N1B C2B C34B C39B 38.7(4) ?
C3B C2B C34B C39B -74.9(3) ?
N1B C2B C34B C35B -147.0(3) ?
C3B C2B C34B C35B 99.5(3) ?
C39B C34B C35B C36B 2.6(5) ?
C2B C34B C35B C36B -172.0(3) ?
C34B C35B C36B C37B -2.8(6) ?
C35B C36B C37B C38B 0.6(7) ?
C36B C37B C38B C39B 1.7(6) ?
C35B C34B C39B C38B -0.4(5) ?
C2B C34B C39B C38B 174.1(3) ?
C37B C38B C39B C34B -1.8(6) ?
C20B C21B O2B C22B 20.9(4) ?
C26B C21B O2B C22B -160.1(3) ?
C4B C22B O2B C21B -55.4(3) ?
C31B C30B O4B C33B -171.9(3) ?
C29B C30B O4B C33B 9.0(5) ?
